data_2231417
loop_
_publ_author_name
'Keck, Peter R. W. E. F.'
'Schollmeyer, Dieter'
'Laufer, Stefan'

_publ_section_title
;
 6-(4-Chlorophenyl)-7-phenyl-2,3-dihydro-1<i>H</i>-pyrrolizine-5-carbaldehyde
;
_journal_coeditor_code BT5600
_journal_issue 9
_journal_name_full 'Acta Crystallographica Section E'
_journal_page_first o2292
_journal_paper_doi 10.1107/S1600536811031369
_journal_volume 67
_journal_year 2011
_chemical_formula_iupac 'C20 H16 Cl N O'
_chemical_formula_moiety 'C20 H16 Cl N O'
_chemical_formula_sum 'C20 H16 Cl N O'
_chemical_formula_weight 321.79
_chemical_name_systematic
;
6-(4-Chlorophenyl)-7-phenyl-2,3-dihydro-1<i>H</i>-pyrrolizine-5-carbaldehyde
;
_space_group_IT_number 15
_symmetry_cell_setting monoclinic
_symmetry_space_group_name_Hall '-C 2yc'
_symmetry_space_group_name_H-M 'C 1 2/c 1'
_atom_sites_solution_hydrogens geom
_atom_sites_solution_primary direct
_atom_sites_solution_secondary difmap
_audit_creation_method SHELXL-97
_cell_angle_alpha 90.00
_cell_angle_beta 130.843(4)
_cell_angle_gamma 90.00
_cell_formula_units_Z 8
_cell_length_a 21.1526(13)
_cell_length_b 11.5723(9)
_cell_length_c 17.1484(12)
_cell_measurement_reflns_used 6848
_cell_measurement_temperature 193(2)
_cell_measurement_theta_max 29.7
_cell_measurement_theta_min 2.5
_cell_volume 3175.5(4)
_computing_cell_refinement 'X-AREA (Stoe & Cie, 2010)'
_computing_data_collection 'X-AREA (Stoe & Cie, 2010)'
_computing_data_reduction 'X-RED  (Stoe & Cie, 2010)'
_computing_molecular_graphics 'PLATON (Spek, 2009)'
_computing_publication_material 'PLATON (Spek, 2009)'
_computing_structure_refinement 'SHELXL97 (Sheldrick, 2008)'
_computing_structure_solution 'SIR97 (Altomare <i>et al.</i>, 1999)'
_diffrn_ambient_temperature 193(2)
_diffrn_detector_area_resol_mean 6.67
_diffrn_measured_fraction_theta_full 0.993
_diffrn_measured_fraction_theta_max 0.993
_diffrn_measurement_device '2-circle goniometer'
_diffrn_measurement_device_type 'Stoe IPDS 2T'
_diffrn_measurement_method 'rotation method'
_diffrn_radiation_monochromator graphite
_diffrn_radiation_type MoK\a
_diffrn_radiation_wavelength 0.71073
_diffrn_reflns_av_R_equivalents 0.0355
_diffrn_reflns_av_sigmaI/netI 0.0309
_diffrn_reflns_limit_h_max 27
_diffrn_reflns_limit_h_min -27
_diffrn_reflns_limit_k_max 13
_diffrn_reflns_limit_k_min -15
_diffrn_reflns_limit_l_max 16
_diffrn_reflns_limit_l_min -22
_diffrn_reflns_number 9492
_diffrn_reflns_theta_full 28.00
_diffrn_reflns_theta_max 28.00
_diffrn_reflns_theta_min 2.55
_exptl_absorpt_coefficient_mu 0.244
_exptl_absorpt_correction_type none
_exptl_crystal_colour colourless
_exptl_crystal_density_diffrn 1.346
_exptl_crystal_density_method 'not measured'
_exptl_crystal_description plate
_exptl_crystal_F_000 1344
_exptl_crystal_size_max 0.34
_exptl_crystal_size_mid 0.31
_exptl_crystal_size_min 0.05
_refine_diff_density_max 0.180
_refine_diff_density_min -0.377
_refine_ls_extinction_method none
_refine_ls_goodness_of_fit_ref 1.024
_refine_ls_hydrogen_treatment constr
_refine_ls_matrix_type full
_refine_ls_number_parameters 208
_refine_ls_number_reflns 3804
_refine_ls_number_restraints 0
_refine_ls_restrained_S_all 1.024
_refine_ls_R_factor_all 0.0645
_refine_ls_R_factor_gt 0.0399
_refine_ls_shift/su_max 0.001
_refine_ls_shift/su_mean 0.000
_refine_ls_structure_factor_coef Fsqd
_refine_ls_weighting_details 'calc w=1/[\s^2^(Fo^2^)+(0.0654P)^2^+0.4776P] where P=(Fo^2^+2Fc^2^)/3'
_refine_ls_weighting_scheme calc
_refine_ls_wR_factor_obs 0.1015
_refine_ls_wR_factor_ref 0.1171
_reflns_number_gt 2633
_reflns_number_total 3804
_reflns_threshold_expression I>2\s(I)
_cod_data_source_file bt5600.cif
_cod_data_source_block I
_cod_original_sg_symbol_H-M 'C 2/c'
_cod_database_code 2231417
_cod_database_fobs_code 2231417

loop_
_symmetry_equiv_pos_as_xyz
'x, y, z'
'-x, y, -z+1/2'
'x+1/2, y+1/2, z'
'-x+1/2, y+1/2, -z+1/2'
'-x, -y, -z'
'x, -y, z-1/2'
'-x+1/2, -y+1/2, -z'
'x+1/2, -y+1/2, z-1/2'

loop_
_atom_site_type_symbol
_atom_site_label
_atom_site_fract_x
_atom_site_fract_y
_atom_site_fract_z
_atom_site_U_iso_or_equiv
_atom_site_adp_type
_atom_site_calc_flag
_atom_site_refinement_flags
_atom_site_occupancy
_atom_site_symmetry_multiplicity
C C1 0.62354(11) 0.11928(15) 0.31943(15) 0.0441(4) Uani d . 1 1
H H1A 0.5719 0.0923 0.3037 0.053 Uiso calc R 1 1
H H1B 0.6721 0.0780 0.3810 0.053 Uiso calc R 1 1
C C2 0.61862(13) 0.10249(16) 0.22614(16) 0.0510(4) Uani d . 1 1
H H2A 0.6461 0.0294 0.2326 0.061 Uiso calc R 1 1
H H2B 0.5597 0.1007 0.1610 0.061 Uiso calc R 1 1
C C3 0.66451(11) 0.20673(16) 0.22833(15) 0.0451(4) Uani d . 1 1
H H3A 0.7241 0.1889 0.2663 0.054 Uiso calc R 1 1
H H3B 0.6379 0.2328 0.1578 0.054 Uiso calc R 1 1
N N4 0.65521(8) 0.29317(12) 0.28297(10) 0.0375(3) Uani d . 1 1
C C5 0.66339(10) 0.41119(14) 0.29645(12) 0.0369(3) Uani d . 1 1
C C6 0.64365(9) 0.43919(13) 0.35826(12) 0.0351(3) Uani d . 1 1
C C7 0.62553(9) 0.33471(14) 0.38334(12) 0.0349(3) Uani d . 1 1
C C7A 0.63337(9) 0.24695(14) 0.33439(12) 0.0367(3) Uani d . 1 1
C C8 0.69420(10) 0.48273(16) 0.25951(13) 0.0423(4) Uani d . 1 1
H H8 0.7003 0.5629 0.2748 0.051 Uiso calc R 1 1
O O9 0.71332(9) 0.44865(13) 0.20975(11) 0.0543(3) Uani d . 1 1
C C10 0.64265(9) 0.55686(14) 0.39052(12) 0.0349(3) Uani d . 1 1
C C11 0.60820(10) 0.64988(15) 0.32190(13) 0.0411(4) Uani d . 1 1
H H11 0.5853 0.6372 0.2530 0.049 Uiso calc R 1 1
C C12 0.60672(11) 0.75998(15) 0.35203(14) 0.0435(4) Uani d . 1 1
H H12 0.5839 0.8225 0.3047 0.052 Uiso calc R 1 1
C C13 0.63874(10) 0.77793(14) 0.45162(14) 0.0401(4) Uani d . 1 1
C C14 0.67412(10) 0.68840(14) 0.52186(13) 0.0387(3) Uani d . 1 1
H H14 0.6972 0.7020 0.5907 0.046 Uiso calc R 1 1
C C15 0.67564(9) 0.57881(14) 0.49104(12) 0.0361(3) Uani d . 1 1
H H15 0.6996 0.5171 0.5393 0.043 Uiso calc R 1 1
Cl Cl16 0.63185(3) 0.91463(4) 0.48838(4) 0.05391(15) Uani d . 1 1
C C17 0.59919(9) 0.31301(13) 0.44330(12) 0.0343(3) Uani d . 1 1
C C18 0.53753(10) 0.37916(15) 0.42983(14) 0.0408(4) Uani d . 1 1
H H18 0.5134 0.4426 0.3834 0.049 Uiso calc R 1 1
C C19 0.51117(11) 0.35325(16) 0.48348(15) 0.0460(4) Uani d . 1 1
H H19 0.4690 0.3988 0.4734 0.055 Uiso calc R 1 1
C C20 0.54598(11) 0.26142(17) 0.55167(14) 0.0483(4) Uani d . 1 1
H H20 0.5276 0.2435 0.5882 0.058 Uiso calc R 1 1
C C21 0.60775(12) 0.19570(17) 0.56642(14) 0.0486(4) Uani d . 1 1
H H21 0.6321 0.1328 0.6135 0.058 Uiso calc R 1 1
C C22 0.63404(11) 0.22143(15) 0.51282(13) 0.0416(4) Uani d . 1 1
H H22 0.6765 0.1759 0.5236 0.050 Uiso calc R 1 1

loop_
_atom_site_aniso_label
_atom_site_aniso_U_11
_atom_site_aniso_U_22
_atom_site_aniso_U_33
_atom_site_aniso_U_12
_atom_site_aniso_U_13
_atom_site_aniso_U_23
C1 0.0489(9) 0.0362(9) 0.0538(10) 0.0032(7) 0.0364(8) -0.0003(7)
C2 0.0619(11) 0.0429(10) 0.0578(11) -0.0025(8) 0.0434(10) -0.0094(8)
C3 0.0520(9) 0.0457(9) 0.0490(9) -0.0016(7) 0.0379(8) -0.0100(8)
N4 0.0421(7) 0.0388(7) 0.0386(7) 0.0002(5) 0.0294(6) -0.0017(6)
C5 0.0390(7) 0.0386(8) 0.0354(8) -0.0016(6) 0.0254(7) -0.0023(6)
C6 0.0361(7) 0.0365(8) 0.0337(7) 0.0008(6) 0.0232(6) -0.0010(6)
C7 0.0355(7) 0.0354(8) 0.0354(7) 0.0023(6) 0.0239(6) 0.0016(6)
C7A 0.0386(7) 0.0361(8) 0.0396(8) 0.0031(6) 0.0274(7) 0.0012(7)
C8 0.0471(8) 0.0455(9) 0.0397(8) -0.0059(7) 0.0308(8) -0.0039(7)
O9 0.0679(8) 0.0623(9) 0.0545(8) -0.0101(7) 0.0496(7) -0.0086(6)
C10 0.0359(7) 0.0352(8) 0.0369(8) -0.0004(6) 0.0253(7) 0.0003(6)
C11 0.0477(8) 0.0389(9) 0.0371(8) -0.0003(7) 0.0279(7) 0.0021(7)
C12 0.0500(9) 0.0348(8) 0.0458(9) 0.0020(7) 0.0313(8) 0.0062(7)
C13 0.0452(8) 0.0330(8) 0.0518(9) -0.0034(6) 0.0360(8) -0.0027(7)
C14 0.0449(8) 0.0397(8) 0.0414(8) -0.0012(7) 0.0325(7) -0.0022(7)
C15 0.0403(8) 0.0372(8) 0.0372(8) 0.0031(6) 0.0281(7) 0.0032(6)
Cl16 0.0722(3) 0.0334(2) 0.0704(3) -0.00204(19) 0.0529(3) -0.0052(2)
C17 0.0361(7) 0.0326(8) 0.0366(8) -0.0022(6) 0.0248(7) -0.0015(6)
C18 0.0424(8) 0.0369(8) 0.0482(9) 0.0026(6) 0.0319(8) 0.0024(7)
C19 0.0486(9) 0.0449(9) 0.0595(10) -0.0057(7) 0.0420(9) -0.0083(8)
C20 0.0591(10) 0.0515(10) 0.0512(10) -0.0127(8) 0.0434(9) -0.0072(8)
C21 0.0592(10) 0.0454(10) 0.0467(9) -0.0022(8) 0.0370(9) 0.0062(8)
C22 0.0452(8) 0.0403(9) 0.0427(8) 0.0030(7) 0.0302(7) 0.0035(7)

loop_
_atom_type_symbol
_atom_type_description
_atom_type_scat_dispersion_real
_atom_type_scat_dispersion_imag
_atom_type_scat_source
C C 0.0033 0.0016 'International Tables Vol C Tables 4.2.6.8 and 6.1.1.4'
H H 0.0000 0.0000 'International Tables Vol C Tables 4.2.6.8 and 6.1.1.4'
N N 0.0061 0.0033 'International Tables Vol C Tables 4.2.6.8 and 6.1.1.4'
O O 0.0106 0.0060 'International Tables Vol C Tables 4.2.6.8 and 6.1.1.4'
Cl Cl 0.1484 0.1585 'International Tables Vol C Tables 4.2.6.8 and 6.1.1.4'

loop_
_geom_angle_atom_site_label_1
_geom_angle_atom_site_label_2
_geom_angle_atom_site_label_3
_geom_angle
C7A C1 C2 102.13(15)
C7A C1 H1A 111.3
C2 C1 H1A 111.3
C7A C1 H1B 111.3
C2 C1 H1B 111.3
H1A C1 H1B 109.2
C3 C2 C1 105.23(14)
C3 C2 H2A 110.7
C1 C2 H2A 110.7
C3 C2 H2B 110.7
C1 C2 H2B 110.7
H2A C2 H2B 108.8
N4 C3 C2 101.81(13)
N4 C3 H3A 111.4
C2 C3 H3A 111.4
N4 C3 H3B 111.4
C2 C3 H3B 111.4
H3A C3 H3B 109.3
C7A N4 C5 110.10(14)
C7A N4 C3 113.20(14)
C5 N4 C3 136.70(15)
N4 C5 C6 106.74(14)
N4 C5 C8 122.86(15)
C6 C5 C8 130.15(16)
C5 C6 C7 107.71(14)
C5 C6 C10 125.36(15)
C7 C6 C10 126.92(14)
C7A C7 C6 106.05(14)
C7A C7 C17 122.87(14)
C6 C7 C17 131.02(14)
N4 C7A C7 109.39(14)
N4 C7A C1 110.50(14)
C7 C7A C1 140.10(16)
O9 C8 C5 125.12(17)
O9 C8 H8 117.4
C5 C8 H8 117.4
C15 C10 C11 117.63(15)
C15 C10 C6 120.84(14)
C11 C10 C6 121.52(15)
C12 C11 C10 121.46(16)
C12 C11 H11 119.3
C10 C11 H11 119.3
C13 C12 C11 119.22(16)
C13 C12 H12 120.4
C11 C12 H12 120.4
C12 C13 C14 120.94(16)
C12 C13 Cl16 119.62(14)
C14 C13 Cl16 119.42(13)
C13 C14 C15 119.33(15)
C13 C14 H14 120.3
C15 C14 H14 120.3
C14 C15 C10 121.41(15)
C14 C15 H15 119.3
C10 C15 H15 119.3
C22 C17 C18 118.26(15)
C22 C17 C7 119.75(14)
C18 C17 C7 121.94(15)
C19 C18 C17 120.67(16)
C19 C18 H18 119.7
C17 C18 H18 119.7
C20 C19 C18 120.32(16)
C20 C19 H19 119.8
C18 C19 H19 119.8
C19 C20 C21 119.58(16)
C19 C20 H20 120.2
C21 C20 H20 120.2
C22 C21 C20 120.13(17)
C22 C21 H21 119.9
C20 C21 H21 119.9
C21 C22 C17 121.02(16)
C21 C22 H22 119.5
C17 C22 H22 119.5

loop_
_geom_bond_atom_site_label_1
_geom_bond_atom_site_label_2
_geom_bond_distance
C1 C7A 1.491(2)
C1 C2 1.546(3)
C1 H1A 0.9900
C1 H1B 0.9900
C2 C3 1.533(3)
C2 H2A 0.9900
C2 H2B 0.9900
C3 N4 1.469(2)
C3 H3A 0.9900
C3 H3B 0.9900
N4 C7A 1.345(2)
N4 C5 1.377(2)
C5 C6 1.408(2)
C5 C8 1.432(2)
C6 C7 1.417(2)
C6 C10 1.475(2)
C7 C7A 1.395(2)
C7 C17 1.476(2)
C8 O9 1.224(2)
C8 H8 0.9500
C10 C15 1.396(2)
C10 C11 1.397(2)
C11 C12 1.383(2)
C11 H11 0.9500
C12 C13 1.380(3)
C12 H12 0.9500
C13 C14 1.380(2)
C13 Cl16 1.7440(17)
C14 C15 1.382(2)
C14 H14 0.9500
C15 H15 0.9500
C17 C22 1.392(2)
C17 C18 1.395(2)
C18 C19 1.385(2)
C18 H18 0.9500
C19 C20 1.383(3)
C19 H19 0.9500
C20 C21 1.385(3)
C20 H20 0.9500
C21 C22 1.383(3)
C21 H21 0.9500
C22 H22 0.9500

loop_
_geom_torsion_atom_site_label_1
_geom_torsion_atom_site_label_2
_geom_torsion_atom_site_label_3
_geom_torsion_atom_site_label_4
_geom_torsion
C7A C1 C2 C3 25.15(18)
C1 C2 C3 N4 -25.45(18)
C2 C3 N4 C7A 16.96(19)
C2 C3 N4 C5 -163.46(18)
C7A N4 C5 C6 -1.26(18)
C3 N4 C5 C6 179.14(17)
C7A N4 C5 C8 173.57(15)
C3 N4 C5 C8 -6.0(3)
N4 C5 C6 C7 1.41(17)
C8 C5 C6 C7 -172.90(16)
N4 C5 C6 C10 -178.77(14)
C8 C5 C6 C10 6.9(3)
C5 C6 C7 C7A -1.06(17)
C10 C6 C7 C7A 179.13(14)
C5 C6 C7 C17 -178.20(15)
C10 C6 C7 C17 2.0(3)
C5 N4 C7A C7 0.60(18)
C3 N4 C7A C7 -179.70(13)
C5 N4 C7A C1 179.45(13)
C3 N4 C7A C1 -0.85(19)
C6 C7 C7A N4 0.30(17)
C17 C7 C7A N4 177.73(14)
C6 C7 C7A C1 -178.0(2)
C17 C7 C7A C1 -0.6(3)
C2 C1 C7A N4 -15.54(18)
C2 C1 C7A C7 162.8(2)
N4 C5 C8 O9 2.8(3)
C6 C5 C8 O9 176.32(17)
C5 C6 C10 C15 -137.95(16)
C7 C6 C10 C15 41.8(2)
C5 C6 C10 C11 42.7(2)
C7 C6 C10 C11 -137.55(17)
C15 C10 C11 C12 0.1(2)
C6 C10 C11 C12 179.48(15)
C10 C11 C12 C13 -1.1(3)
C11 C12 C13 C14 1.8(3)
C11 C12 C13 Cl16 -176.36(13)
C12 C13 C14 C15 -1.5(2)
Cl16 C13 C14 C15 176.68(12)
C13 C14 C15 C10 0.4(2)
C11 C10 C15 C14 0.2(2)
C6 C10 C15 C14 -179.16(14)
C7A C7 C17 C22 45.3(2)
C6 C7 C17 C22 -137.98(18)
C7A C7 C17 C18 -132.22(17)
C6 C7 C17 C18 44.5(2)
C22 C17 C18 C19 -0.7(2)
C7 C17 C18 C19 176.81(15)
C17 C18 C19 C20 0.3(3)
C18 C19 C20 C21 0.3(3)
C19 C20 C21 C22 -0.4(3)
C20 C21 C22 C17 -0.1(3)
C18 C17 C22 C21 0.7(3)
C7 C17 C22 C21 -176.92(16)

loop_
_cod_related_entry_id
_cod_related_entry_database
_cod_related_entry_code
1 ChemSpider 30656908
